data_7205184
loop_
_publ_author_name
'Jiang, Kai'
'Ma, Lu-Fang'
'Sun, Xiao-Yuan'
'Wang, Li-Ya'

_publ_section_title
;
 Syntheses, structures and luminescent properties of zinc(ii)
 coordination polymers based on bis(imidazole) and dicarboxylate
;
_journal_issue 1
_journal_name_full CrystEngComm
_journal_page_first 330
_journal_paper_doi 10.1039/c0ce00190b
_journal_volume 13
_journal_year 2011
_chemical_formula_sum 'C20 H22 N4 O4 Zn'
_chemical_formula_weight 447.79
_chemical_name_systematic
;
?
;
_space_group_IT_number 14
_symmetry_cell_setting monoclinic
_symmetry_space_group_name_Hall '-P 2ybc'
_symmetry_space_group_name_H-M 'P 1 21/c 1'
_atom_sites_solution_hydrogens geom
_atom_sites_solution_primary direct
_atom_sites_solution_secondary difmap
_audit_creation_method SHELXL-97
_cell_angle_alpha 90.00
_cell_angle_beta 102.2470(10)
_cell_angle_gamma 90.00
_cell_formula_units_Z 4
_cell_length_a 9.4664(10)
_cell_length_b 14.5654(15)
_cell_length_c 15.1276(16)
_cell_measurement_reflns_used 3249
_cell_measurement_temperature 296(2)
_cell_measurement_theta_max 24.06
_cell_measurement_theta_min 2.61
_cell_volume 2038.4(4)
_computing_cell_refinement 'Bruker SMART'
_computing_data_collection 'Bruker SMART'
_computing_data_reduction 'Bruker SAINT'
_computing_molecular_graphics 'Bruker SHELXTL'
_computing_publication_material 'Bruker SHELXTL'
_computing_structure_refinement 'SHELXL-97 (Sheldrick, 1997)'
_computing_structure_solution 'SHELXS-97 (Sheldrick, 1990)'
_diffrn_ambient_temperature 296(2)
_diffrn_measured_fraction_theta_full 0.999
_diffrn_measured_fraction_theta_max 0.999
_diffrn_measurement_device_type 'CCD area detector'
_diffrn_measurement_method 'phi and omega scans'
_diffrn_radiation_monochromator graphite
_diffrn_radiation_source 'fine-focus sealed tube'
_diffrn_radiation_type MoK\a
_diffrn_radiation_wavelength 0.71073
_diffrn_reflns_av_R_equivalents 0.0392
_diffrn_reflns_av_sigmaI/netI 0.0355
_diffrn_reflns_limit_h_max 11
_diffrn_reflns_limit_h_min -11
_diffrn_reflns_limit_k_max 17
_diffrn_reflns_limit_k_min -17
_diffrn_reflns_limit_l_max 18
_diffrn_reflns_limit_l_min -17
_diffrn_reflns_number 15326
_diffrn_reflns_theta_full 25.50
_diffrn_reflns_theta_max 25.50
_diffrn_reflns_theta_min 2.61
_diffrn_standards_decay_% 0
_diffrn_standards_interval_count 0
_diffrn_standards_interval_time 0
_diffrn_standards_number 0
_exptl_absorpt_coefficient_mu 1.239
_exptl_absorpt_correction_T_max 0.8656
_exptl_absorpt_correction_T_min 0.7001
_exptl_absorpt_correction_type multi-scan
_exptl_absorpt_process_details sadabs
_exptl_crystal_colour colourless
_exptl_crystal_density_diffrn 1.459
_exptl_crystal_density_method 'not measured'
_exptl_crystal_description block
_exptl_crystal_F_000 928
_exptl_crystal_size_max 0.31
_exptl_crystal_size_mid 0.17
_exptl_crystal_size_min 0.12
_refine_diff_density_max 0.281
_refine_diff_density_min -0.218
_refine_diff_density_rms 0.049
_refine_ls_extinction_method none
_refine_ls_goodness_of_fit_ref 1.014
_refine_ls_hydrogen_treatment constr
_refine_ls_matrix_type full
_refine_ls_number_parameters 263
_refine_ls_number_reflns 3794
_refine_ls_number_restraints 0
_refine_ls_restrained_S_all 1.014
_refine_ls_R_factor_all 0.0508
_refine_ls_R_factor_gt 0.0330
_refine_ls_shift/su_max 0.000
_refine_ls_shift/su_mean 0.000
_refine_ls_structure_factor_coef Fsqd
_refine_ls_weighting_details 'calc w=1/[\s^2^(Fo^2^)+(0.0376P)^2^+0.4088P] where P=(Fo^2^+2Fc^2^)/3'
_refine_ls_weighting_scheme calc
_refine_ls_wR_factor_gt 0.0724
_refine_ls_wR_factor_ref 0.0804
_reflns_number_gt 2900
_reflns_number_total 3794
_reflns_threshold_expression >2sigma(I)
_cod_data_source_file C0CE00190B.TXT
_cod_data_source_block b_3
_cod_depositor_comments
;
The following automatic conversions were performed:
'_symmetry_cell_setting' value 'Monoclinic' changed to 'monoclinic'
according to '/home/saulius/struct/CIF-dictionaries/cif_core.dic'
dictionary named 'cif_core.dic' version 2.4.1 from 2010-06-29.

Automatic conversion script
Id: cif_fix_enum 1555 2011-01-17 13:19:09Z saulius 
;
_cod_original_sg_symbol_H-M P2(1)/c
_cod_database_code 7205184

loop_
_symmetry_equiv_pos_as_xyz
'x, y, z'
'-x, y+1/2, -z+1/2'
'-x, -y, -z'
'x, -y-1/2, z-1/2'

loop_
_atom_site_label
_atom_site_type_symbol
_atom_site_fract_x
_atom_site_fract_y
_atom_site_fract_z
_atom_site_U_iso_or_equiv
_atom_site_adp_type
_atom_site_occupancy
_atom_site_symmetry_multiplicity
_atom_site_calc_flag
_atom_site_refinement_flags
_atom_site_disorder_assembly
_atom_site_disorder_group
Zn1 Zn 0.76009(3) -0.161506(19) 0.45516(2) 0.03749(11) Uani 1 1 d . . .
N1 N 0.7731(2) -0.03739(15) 0.40042(15) 0.0460(6) Uani 1 1 d . . .
N2 N 0.7319(2) 0.10470(15) 0.35422(15) 0.0460(5) Uani 1 1 d . . .
N3 N 0.7250(2) 0.59276(15) 0.21445(15) 0.0465(6) Uani 1 1 d . . .
N4 N 0.7623(2) 0.64853(13) 0.08702(15) 0.0401(5) Uani 1 1 d . . .
O1 O 0.59224(16) -0.23488(12) 0.40163(12) 0.0456(5) Uani 1 1 d . . .
O2 O 0.45021(18) -0.12544(12) 0.43801(13) 0.0509(5) Uani 1 1 d . . .
O3 O -0.1013(2) -0.34998(15) 0.47841(18) 0.0780(7) Uani 1 1 d . . .
O4 O -0.06107(17) -0.21047(13) 0.43265(13) 0.0518(5) Uani 1 1 d . . .
C1 C 0.3588(2) -0.27788(16) 0.41669(16) 0.0326(5) Uani 1 1 d . . .
C2 C 0.2216(2) -0.25368(17) 0.42849(16) 0.0341(5) Uani 1 1 d . . .
H2 H 0.1981 -0.1921 0.4328 0.041 Uiso 1 1 calc R . .
C3 C 0.1201(2) -0.32067(16) 0.43385(16) 0.0354(6) Uani 1 1 d . . .
C4 C 0.1548(3) -0.41239(18) 0.42720(18) 0.0448(7) Uani 1 1 d . . .
H4 H 0.0875 -0.4572 0.4331 0.054 Uiso 1 1 calc R . .
C5 C 0.2888(3) -0.43842(17) 0.41184(19) 0.0462(7) Uani 1 1 d . . .
C6 C 0.3896(3) -0.36999(17) 0.40763(18) 0.0427(6) Uani 1 1 d . . .
H6 H 0.4803 -0.3865 0.3985 0.051 Uiso 1 1 calc R . .
C7 C 0.4726(2) -0.20561(18) 0.41844(16) 0.0366(6) Uani 1 1 d . . .
C8 C -0.0258(3) -0.2940(2) 0.45099(18) 0.0427(6) Uani 1 1 d . . .
C9 C 0.3239(3) -0.53855(19) 0.4007(2) 0.0737(10) Uani 1 1 d . . .
H9A H 0.2756 -0.5756 0.4377 0.111 Uiso 1 1 calc R . .
H9B H 0.4264 -0.5476 0.4189 0.111 Uiso 1 1 calc R . .
H9C H 0.2920 -0.5560 0.3385 0.111 Uiso 1 1 calc R . .
C10 C 0.8765(3) -0.0114(2) 0.3544(2) 0.0712(10) Uani 1 1 d . . .
H10 H 0.9521 -0.0481 0.3445 0.085 Uiso 1 1 calc R . .
C11 C 0.8510(4) 0.0761(2) 0.3256(2) 0.0743(10) Uani 1 1 d . . .
H11 H 0.9049 0.1102 0.2925 0.089 Uiso 1 1 calc R . .
C12 C 0.6892(3) 0.03476(19) 0.39801(18) 0.0481(7) Uani 1 1 d . . .
H12 H 0.6087 0.0365 0.4241 0.058 Uiso 1 1 calc R . .
C13 C 0.6578(3) 0.19351(19) 0.3374(2) 0.0520(7) Uani 1 1 d . . .
H13A H 0.6123 0.2076 0.3875 0.062 Uiso 1 1 calc R . .
H13B H 0.5822 0.1890 0.2831 0.062 Uiso 1 1 calc R . .
C14 C 0.7583(3) 0.27062(18) 0.32619(19) 0.0489(7) Uani 1 1 d . . .
H14A H 0.7940 0.2611 0.2713 0.059 Uiso 1 1 calc R . .
H14B H 0.8405 0.2708 0.3769 0.059 Uiso 1 1 calc R . .
C15 C 0.6813(3) 0.36271(19) 0.3212(2) 0.0548(8) Uani 1 1 d . . .
H15A H 0.5862 0.3568 0.2822 0.066 Uiso 1 1 calc R . .
H15B H 0.6685 0.3792 0.3811 0.066 Uiso 1 1 calc R . .
C16 C 0.7627(3) 0.43854(19) 0.2856(2) 0.0585(8) Uani 1 1 d . . .
H16A H 0.7780 0.4215 0.2264 0.070 Uiso 1 1 calc R . .
H16B H 0.8566 0.4460 0.3256 0.070 Uiso 1 1 calc R . .
C17 C 0.6816(3) 0.5289(2) 0.2785(2) 0.0601(8) Uani 1 1 d . . .
H17A H 0.5788 0.5169 0.2597 0.072 Uiso 1 1 calc R . .
H17B H 0.6984 0.5575 0.3378 0.072 Uiso 1 1 calc R . .
C18 C 0.7202(3) 0.57707(18) 0.12722(18) 0.0433(6) Uani 1 1 d . . .
H18 H 0.6905 0.5219 0.0982 0.052 Uiso 1 1 calc R . .
C19 C 0.7949(3) 0.71397(19) 0.1525(2) 0.0541(8) Uani 1 1 d . . .
H19 H 0.8278 0.7728 0.1440 0.065 Uiso 1 1 calc R . .
C20 C 0.7725(3) 0.68072(19) 0.2311(2) 0.0580(8) Uani 1 1 d . . .
H20 H 0.7866 0.7116 0.2861 0.070 Uiso 1 1 calc R . .

loop_
_atom_site_aniso_label
_atom_site_aniso_U_11
_atom_site_aniso_U_22
_atom_site_aniso_U_33
_atom_site_aniso_U_23
_atom_site_aniso_U_13
_atom_site_aniso_U_12
Zn1 0.02703(16) 0.03967(18) 0.0490(2) -0.00410(14) 0.01522(12) -0.00146(13)
N1 0.0382(12) 0.0459(13) 0.0582(15) 0.0011(11) 0.0200(11) -0.0036(10)
N2 0.0471(13) 0.0426(13) 0.0515(14) 0.0035(11) 0.0179(11) -0.0028(10)
N3 0.0572(14) 0.0391(13) 0.0469(14) 0.0034(11) 0.0194(11) 0.0062(11)
N4 0.0405(12) 0.0342(12) 0.0467(13) 0.0021(10) 0.0120(10) -0.0009(9)
O1 0.0271(9) 0.0535(11) 0.0603(12) -0.0137(9) 0.0188(8) -0.0033(8)
O2 0.0394(10) 0.0376(10) 0.0800(14) -0.0052(10) 0.0226(10) -0.0013(8)
O3 0.0453(12) 0.0721(15) 0.130(2) 0.0189(14) 0.0494(14) 0.0009(11)
O4 0.0300(9) 0.0508(12) 0.0791(14) -0.0056(10) 0.0221(9) 0.0035(8)
C1 0.0265(12) 0.0366(14) 0.0359(14) -0.0019(11) 0.0090(10) -0.0009(10)
C2 0.0290(12) 0.0367(14) 0.0371(14) -0.0027(11) 0.0079(10) 0.0023(10)
C3 0.0248(12) 0.0424(15) 0.0402(14) -0.0033(11) 0.0095(10) -0.0018(10)
C4 0.0350(14) 0.0413(15) 0.0604(18) -0.0042(13) 0.0151(13) -0.0075(12)
C5 0.0424(15) 0.0364(14) 0.0640(19) -0.0048(13) 0.0211(14) 0.0012(12)
C6 0.0319(13) 0.0453(15) 0.0545(17) -0.0010(13) 0.0173(12) 0.0047(11)
C7 0.0293(13) 0.0435(15) 0.0377(15) 0.0008(12) 0.0090(11) 0.0008(11)
C8 0.0275(13) 0.0548(17) 0.0469(16) -0.0077(14) 0.0106(12) -0.0027(12)
C9 0.066(2) 0.0408(18) 0.125(3) -0.0069(18) 0.043(2) 0.0014(15)
C10 0.064(2) 0.056(2) 0.110(3) 0.0058(19) 0.055(2) 0.0025(16)
C11 0.074(2) 0.055(2) 0.111(3) 0.0134(19) 0.058(2) -0.0018(17)
C12 0.0423(15) 0.0523(17) 0.0543(18) 0.0087(14) 0.0206(13) 0.0022(13)
C13 0.0525(17) 0.0507(17) 0.0529(18) 0.0050(14) 0.0117(14) 0.0002(14)
C14 0.0580(17) 0.0489(17) 0.0403(16) 0.0065(13) 0.0114(13) -0.0021(14)
C15 0.0630(19) 0.0535(18) 0.0493(18) 0.0098(14) 0.0149(15) 0.0018(14)
C16 0.0644(19) 0.0508(18) 0.064(2) 0.0152(15) 0.0219(16) 0.0075(15)
C17 0.076(2) 0.0566(19) 0.0555(19) 0.0145(15) 0.0319(16) 0.0096(16)
C18 0.0476(16) 0.0386(15) 0.0464(16) -0.0053(13) 0.0159(13) -0.0039(12)
C19 0.069(2) 0.0316(15) 0.060(2) -0.0006(14) 0.0092(16) -0.0062(14)
C20 0.082(2) 0.0395(17) 0.0498(18) -0.0096(14) 0.0071(16) 0.0061(15)

loop_
_atom_type_symbol
_atom_type_description
_atom_type_scat_dispersion_real
_atom_type_scat_dispersion_imag
_atom_type_scat_source
C C 0.0033 0.0016 'International Tables Vol C Tables 4.2.6.8 and 6.1.1.4'
H H 0.0000 0.0000 'International Tables Vol C Tables 4.2.6.8 and 6.1.1.4'
N N 0.0061 0.0033 'International Tables Vol C Tables 4.2.6.8 and 6.1.1.4'
O O 0.0106 0.0060 'International Tables Vol C Tables 4.2.6.8 and 6.1.1.4'
Zn Zn 0.2839 1.4301 'International Tables Vol C Tables 4.2.6.8 and 6.1.1.4'

loop_
_geom_angle_atom_site_label_1
_geom_angle_atom_site_label_2
_geom_angle_atom_site_label_3
_geom_angle
_geom_angle_site_symmetry_1
_geom_angle_site_symmetry_3
_geom_angle_publ_flag
O4 Zn1 O1 113.14(7) 1_655 . ?
O4 Zn1 N4 112.73(8) 1_655 4_566 ?
O1 Zn1 N4 107.60(8) . 4_566 ?
O4 Zn1 N1 97.31(8) 1_655 . ?
O1 Zn1 N1 116.14(8) . . ?
N4 Zn1 N1 109.79(9) 4_566 . ?
C12 N1 C10 104.9(2) . . ?
C12 N1 Zn1 130.09(17) . . ?
C10 N1 Zn1 124.95(19) . . ?
C12 N2 C11 106.6(2) . . ?
C12 N2 C13 125.4(2) . . ?
C11 N2 C13 127.9(2) . . ?
C18 N3 C20 106.6(2) . . ?
C18 N3 C17 126.3(2) . . ?
C20 N3 C17 127.0(2) . . ?
C18 N4 C19 105.2(2) . . ?
C18 N4 Zn1 126.77(18) . 4_565 ?
C19 N4 Zn1 127.76(18) . 4_565 ?
C7 O1 Zn1 114.35(15) . . ?
C8 O4 Zn1 120.81(16) . 1_455 ?
C6 C1 C2 118.6(2) . . ?
C6 C1 C7 121.0(2) . . ?
C2 C1 C7 120.3(2) . . ?
C3 C2 C1 120.5(2) . . ?
C3 C2 H2 119.8 . . ?
C1 C2 H2 119.8 . . ?
C2 C3 C4 119.8(2) . . ?
C2 C3 C8 120.1(2) . . ?
C4 C3 C8 120.0(2) . . ?
C3 C4 C5 121.0(2) . . ?
C3 C4 H4 119.5 . . ?
C5 C4 H4 119.5 . . ?
C4 C5 C6 118.2(2) . . ?
C4 C5 C9 120.8(2) . . ?
C6 C5 C9 121.1(2) . . ?
C1 C6 C5 121.9(2) . . ?
C1 C6 H6 119.1 . . ?
C5 C6 H6 119.1 . . ?
O2 C7 O1 124.4(2) . . ?
O2 C7 C1 120.6(2) . . ?
O1 C7 C1 115.0(2) . . ?
O3 C8 O4 124.6(2) . . ?
O3 C8 C3 120.9(3) . . ?
O4 C8 C3 114.5(2) . . ?
C5 C9 H9A 109.5 . . ?
C5 C9 H9B 109.5 . . ?
H9A C9 H9B 109.5 . . ?
C5 C9 H9C 109.5 . . ?
H9A C9 H9C 109.5 . . ?
H9B C9 H9C 109.5 . . ?
C11 C10 N1 109.1(3) . . ?
C11 C10 H10 125.5 . . ?
N1 C10 H10 125.5 . . ?
C10 C11 N2 106.9(3) . . ?
C10 C11 H11 126.6 . . ?
N2 C11 H11 126.6 . . ?
N1 C12 N2 112.5(2) . . ?
N1 C12 H12 123.7 . . ?
N2 C12 H12 123.7 . . ?
N2 C13 C14 112.8(2) . . ?
N2 C13 H13A 109.0 . . ?
C14 C13 H13A 109.0 . . ?
N2 C13 H13B 109.0 . . ?
C14 C13 H13B 109.0 . . ?
H13A C13 H13B 107.8 . . ?
C13 C14 C15 110.9(2) . . ?
C13 C14 H14A 109.5 . . ?
C15 C14 H14A 109.5 . . ?
C13 C14 H14B 109.5 . . ?
C15 C14 H14B 109.5 . . ?
H14A C14 H14B 108.1 . . ?
C16 C15 C14 112.8(2) . . ?
C16 C15 H15A 109.0 . . ?
C14 C15 H15A 109.0 . . ?
C16 C15 H15B 109.0 . . ?
C14 C15 H15B 109.0 . . ?
H15A C15 H15B 107.8 . . ?
C15 C16 C17 111.8(2) . . ?
C15 C16 H16A 109.3 . . ?
C17 C16 H16A 109.3 . . ?
C15 C16 H16B 109.3 . . ?
C17 C16 H16B 109.2 . . ?
H16A C16 H16B 107.9 . . ?
N3 C17 C16 112.9(2) . . ?
N3 C17 H17A 109.0 . . ?
C16 C17 H17A 109.0 . . ?
N3 C17 H17B 109.0 . . ?
C16 C17 H17B 109.0 . . ?
H17A C17 H17B 107.8 . . ?
N4 C18 N3 112.0(2) . . ?
N4 C18 H18 124.0 . . ?
N3 C18 H18 124.0 . . ?
C20 C19 N4 109.8(2) . . ?
C20 C19 H19 125.1 . . ?
N4 C19 H19 125.1 . . ?
C19 C20 N3 106.4(3) . . ?
C19 C20 H20 126.8 . . ?
N3 C20 H20 126.8 . . ?

loop_
_geom_bond_atom_site_label_1
_geom_bond_atom_site_label_2
_geom_bond_distance
_geom_bond_site_symmetry_2
_geom_bond_publ_flag
Zn1 O4 1.9326(16) 1_655 ?
Zn1 O1 1.9434(16) . ?
Zn1 N4 1.999(2) 4_566 ?
Zn1 N1 2.003(2) . ?
N1 C12 1.313(3) . ?
N1 C10 1.370(3) . ?
N2 C12 1.324(3) . ?
N2 C11 1.356(3) . ?
N2 C13 1.468(3) . ?
N3 C18 1.330(3) . ?
N3 C20 1.363(3) . ?
N3 C17 1.463(3) . ?
N4 C18 1.310(3) . ?
N4 C19 1.362(3) . ?
N4 Zn1 1.999(2) 4_565 ?
O1 C7 1.285(3) . ?
O2 C7 1.234(3) . ?
O3 C8 1.214(3) . ?
O4 C8 1.277(3) . ?
O4 Zn1 1.9326(16) 1_455 ?
C1 C6 1.386(3) . ?
C1 C2 1.393(3) . ?
C1 C7 1.502(3) . ?
C2 C3 1.384(3) . ?
C2 H2 0.9300 . ?
C3 C4 1.384(3) . ?
C3 C8 1.509(3) . ?
C4 C5 1.389(3) . ?
C4 H4 0.9300 . ?
C5 C6 1.391(3) . ?
C5 C9 1.513(4) . ?
C6 H6 0.9300 . ?
C9 H9A 0.9600 . ?
C9 H9B 0.9600 . ?
C9 H9C 0.9600 . ?
C10 C11 1.352(4) . ?
C10 H10 0.9300 . ?
C11 H11 0.9300 . ?
C12 H12 0.9300 . ?
C13 C14 1.505(3) . ?
C13 H13A 0.9700 . ?
C13 H13B 0.9700 . ?
C14 C15 1.521(4) . ?
C14 H14A 0.9700 . ?
C14 H14B 0.9700 . ?
C15 C16 1.509(4) . ?
C15 H15A 0.9700 . ?
C15 H15B 0.9700 . ?
C16 C17 1.516(4) . ?
C16 H16A 0.9700 . ?
C16 H16B 0.9700 . ?
C17 H17A 0.9700 . ?
C17 H17B 0.9700 . ?
C18 H18 0.9300 . ?
C19 C20 1.342(4) . ?
C19 H19 0.9300 . ?
C20 H20 0.9300 . ?

loop_
_geom_torsion_atom_site_label_1
_geom_torsion_atom_site_label_2
_geom_torsion_atom_site_label_3
_geom_torsion_atom_site_label_4
_geom_torsion
_geom_torsion_site_symmetry_1
_geom_torsion_site_symmetry_2
_geom_torsion_site_symmetry_3
_geom_torsion_site_symmetry_4
_geom_torsion_publ_flag
O4 Zn1 N1 C12 -174.8(2) 1_655 . . . ?
O1 Zn1 N1 C12 64.9(3) . . . . ?
N4 Zn1 N1 C12 -57.4(3) 4_566 . . . ?
O4 Zn1 N1 C10 6.5(3) 1_655 . . . ?
O1 Zn1 N1 C10 -113.8(2) . . . . ?
N4 Zn1 N1 C10 123.9(2) 4_566 . . . ?
O4 Zn1 O1 C7 177.58(16) 1_655 . . . ?
N4 Zn1 O1 C7 52.38(19) 4_566 . . . ?
N1 Zn1 O1 C7 -71.08(19) . . . . ?
C6 C1 C2 C3 2.0(4) . . . . ?
C7 C1 C2 C3 -175.0(2) . . . . ?
C1 C2 C3 C4 -0.2(4) . . . . ?
C1 C2 C3 C8 177.1(2) . . . . ?
C2 C3 C4 C5 -2.4(4) . . . . ?
C8 C3 C4 C5 -179.7(2) . . . . ?
C3 C4 C5 C6 3.0(4) . . . . ?
C3 C4 C5 C9 -177.4(3) . . . . ?
C2 C1 C6 C5 -1.3(4) . . . . ?
C7 C1 C6 C5 175.7(2) . . . . ?
C4 C5 C6 C1 -1.1(4) . . . . ?
C9 C5 C6 C1 179.3(3) . . . . ?
Zn1 O1 C7 O2 24.1(3) . . . . ?
Zn1 O1 C7 C1 -153.39(16) . . . . ?
C6 C1 C7 O2 -170.7(2) . . . . ?
C2 C1 C7 O2 6.3(4) . . . . ?
C6 C1 C7 O1 6.9(3) . . . . ?
C2 C1 C7 O1 -176.1(2) . . . . ?
Zn1 O4 C8 O3 4.2(4) 1_455 . . . ?
Zn1 O4 C8 C3 -177.18(15) 1_455 . . . ?
C2 C3 C8 O3 -161.2(3) . . . . ?
C4 C3 C8 O3 16.2(4) . . . . ?
C2 C3 C8 O4 20.1(3) . . . . ?
C4 C3 C8 O4 -162.6(2) . . . . ?
C12 N1 C10 C11 0.0(4) . . . . ?
Zn1 N1 C10 C11 178.9(2) . . . . ?
N1 C10 C11 N2 0.3(4) . . . . ?
C12 N2 C11 C10 -0.4(4) . . . . ?
C13 N2 C11 C10 -177.7(3) . . . . ?
C10 N1 C12 N2 -0.3(3) . . . . ?
Zn1 N1 C12 N2 -179.15(18) . . . . ?
C11 N2 C12 N1 0.4(3) . . . . ?
C13 N2 C12 N1 177.8(2) . . . . ?
C12 N2 C13 C14 153.7(3) . . . . ?
C11 N2 C13 C14 -29.5(4) . . . . ?
N2 C13 C14 C15 -172.6(2) . . . . ?
C13 C14 C15 C16 -164.7(2) . . . . ?
C14 C15 C16 C17 178.3(3) . . . . ?
C18 N3 C17 C16 57.4(4) . . . . ?
C20 N3 C17 C16 -125.4(3) . . . . ?
C15 C16 C17 N3 -157.9(3) . . . . ?
C19 N4 C18 N3 -0.4(3) . . . . ?
Zn1 N4 C18 N3 -175.13(16) 4_565 . . . ?
C20 N3 C18 N4 0.5(3) . . . . ?
C17 N3 C18 N4 178.1(2) . . . . ?
C18 N4 C19 C20 0.3(3) . . . . ?
Zn1 N4 C19 C20 174.87(19) 4_565 . . . ?
N4 C19 C20 N3 0.0(3) . . . . ?
C18 N3 C20 C19 -0.3(3) . . . . ?
C17 N3 C20 C19 -177.9(3) . . . . ?
